data_4131215
loop_
_publ_author_name
'Kosai, Tomoyuki'
'Ishida, Shintaro'
'Iwamoto, Takeaki'

_publ_section_title
;
 Pentasila-1,4-diene: Homoconjugation between Si&#x2550;Si Double Bonds
 via a SiMe(2) Unit.
;
_journal_issue 1
_journal_name_full 'Journal of the American Chemical Society'
_journal_page_first 99
_journal_page_last 102
_journal_paper_doi 10.1021/jacs.6b11912
_journal_volume 139
_journal_year 2017
_chemical_formula_moiety 'C35 H76 O5 Si6 K'
_chemical_formula_sum 'C35 H76 K O5 Si6'
_chemical_formula_weight 784.59
_space_group_crystal_system monoclinic
_space_group_IT_number 14
_space_group_name_Hall '-P 2yn'
_space_group_name_H-M_alt 'P 1 21/n 1'
_atom_sites_solution_hydrogens geom
_audit_creation_method SHELXL-2014
_cell_angle_alpha 90
_cell_angle_beta 105.870(2)
_cell_angle_gamma 90
_cell_formula_units_Z 4
_cell_length_a 14.701(2)
_cell_length_b 15.065(2)
_cell_length_c 22.310(3)
_cell_measurement_reflns_used 9913
_cell_measurement_temperature 100(2)
_cell_measurement_theta_max 28.02
_cell_measurement_theta_min 2.33
_cell_volume 4752.7(11)
_computing_cell_refinement 'Bruker SAINT'
_computing_data_collection 'Bruker APEX2'
_computing_data_reduction 'Bruker SAINT'
_computing_molecular_graphics 'Bruker SHELXTL'
_computing_publication_material 'Bruker SHELXTL'
_computing_structure_refinement 'SHELXL-2014 (Sheldrick 2014)'
_computing_structure_solution 'SHELXS-97 (Sheldrick 2008)'
_diffrn_ambient_temperature 100(2)
_diffrn_detector_area_resol_mean 8.333
_diffrn_measured_fraction_theta_full 0.999
_diffrn_measured_fraction_theta_max 0.997
_diffrn_measurement_device_type 'Bruker APEXII CCD area detector'
_diffrn_measurement_method 'phi and omega scans'
_diffrn_radiation_monochromator 'Bruker Helios multilayer confocal mirror'
_diffrn_radiation_source 'Bruker TXS fine-focus rotating anode'
_diffrn_radiation_type MoK\a
_diffrn_radiation_wavelength 0.71073
_diffrn_reflns_av_R_equivalents 0.0214
_diffrn_reflns_av_unetI/netI 0.0259
_diffrn_reflns_Laue_measured_fraction_full 0.999
_diffrn_reflns_Laue_measured_fraction_max 0.997
_diffrn_reflns_limit_h_max 18
_diffrn_reflns_limit_h_min -17
_diffrn_reflns_limit_k_max 18
_diffrn_reflns_limit_k_min -10
_diffrn_reflns_limit_l_max 27
_diffrn_reflns_limit_l_min -24
_diffrn_reflns_number 24087
_diffrn_reflns_point_group_measured_fraction_full 0.999
_diffrn_reflns_point_group_measured_fraction_max 0.997
_diffrn_reflns_theta_full 25.242
_diffrn_reflns_theta_max 25.999
_diffrn_reflns_theta_min 1.652
_exptl_absorpt_coefficient_mu 0.296
_exptl_absorpt_correction_T_max 0.9882
_exptl_absorpt_correction_T_min 0.9431
_exptl_absorpt_correction_type empirical
_exptl_absorpt_process_details 'SADABS Sheldrick 1996'
_exptl_crystal_colour orange
_exptl_crystal_density_diffrn 1.097
_exptl_crystal_description plate
_exptl_crystal_F_000 1716
_exptl_crystal_size_max 0.200
_exptl_crystal_size_mid 0.100
_exptl_crystal_size_min 0.040
_refine_diff_density_max 0.383
_refine_diff_density_min -0.241
_refine_diff_density_rms 0.045
_refine_ls_extinction_method none
_refine_ls_goodness_of_fit_ref 1.049
_refine_ls_hydrogen_treatment constr
_refine_ls_matrix_type full
_refine_ls_number_parameters 440
_refine_ls_number_reflns 9317
_refine_ls_number_restraints 0
_refine_ls_restrained_S_all 1.049
_refine_ls_R_factor_all 0.0385
_refine_ls_R_factor_gt 0.0296
_refine_ls_shift/su_max 0.001
_refine_ls_shift/su_mean 0.000
_refine_ls_structure_factor_coef Fsqd
_refine_ls_weighting_details 'w=1/[\s^2^(Fo^2^)+(0.0339P)^2^+2.2036P] where P=(Fo^2^+2Fc^2^)/3'
_refine_ls_weighting_scheme calc
_refine_ls_wR_factor_gt 0.0725
_refine_ls_wR_factor_ref 0.0788
_reflns_Friedel_coverage 0.000
_reflns_number_gt 7918
_reflns_number_total 9317
_reflns_threshold_expression 'I > 2\s(I)'
_cod_data_source_file ja6b11912_si_002.cif
_cod_data_source_block Compound4_si339a
_cod_original_sg_symbol_H-M 'P 21/n'
_cod_database_code 4131215
_shelx_space_group_comment
;
The symmetry employed for this shelxl refinement is uniquely defined
by the following loop, which should always be used as a source of
symmetry information in preference to the above space-group names.
They are only intended as comments.
;
_shelx_estimated_absorpt_t_min 0.943
_shelx_estimated_absorpt_t_max 0.988
_shelxl_version_number 2014-3

loop_
_space_group_symop_operation_xyz
'x, y, z'
'-x+1/2, y+1/2, -z+1/2'
'-x, -y, -z'
'x-1/2, -y-1/2, z-1/2'

loop_
_atom_site_label
_atom_site_type_symbol
_atom_site_fract_x
_atom_site_fract_y
_atom_site_fract_z
_atom_site_U_iso_or_equiv
_atom_site_adp_type
_atom_site_occupancy
_atom_site_site_symmetry_order
_atom_site_calc_flag
_atom_site_refinement_flags_posn
_atom_site_refinement_flags_adp
Si1 Si -0.02817(3) 0.24804(3) 0.21305(2) 0.01370(9) Uani 1 1 d . .
C1 C -0.16244(10) 0.27381(10) 0.18633(7) 0.0158(3) Uani 1 1 d . .
C2 C -0.18063(10) 0.30660(11) 0.24878(7) 0.0187(3) Uani 1 1 d . .
H1 H -0.1662 0.3708 0.2541 0.022 Uiso 1 1 calc R U
H2 H -0.2482 0.2982 0.2467 0.022 Uiso 1 1 calc R U
C3 C -0.11904(10) 0.25537(10) 0.30525(7) 0.0179(3) Uani 1 1 d . .
H3 H -0.1463 0.1956 0.3067 0.022 Uiso 1 1 calc R U
H4 H -0.1199 0.2869 0.3440 0.022 Uiso 1 1 calc R U
C4 C -0.01404(10) 0.24576(9) 0.30222(7) 0.0146(3) Uani 1 1 d . .
Si2 Si 0.05451(3) 0.24151(3) 0.14519(2) 0.01909(10) Uani 1 1 d . .
K1 K 0.11431(2) 0.26814(2) 0.01083(2) 0.01993(8) Uani 1 1 d . .
C5 C 0.18761(10) 0.22705(10) 0.18749(7) 0.0158(3) Uani 1 1 d . .
Si3 Si -0.18906(3) 0.36939(3) 0.12883(2) 0.01941(10) Uani 1 1 d . .
C6 C -0.30766(12) 0.42092(13) 0.12528(9) 0.0343(4) Uani 1 1 d . .
H5 H -0.3190 0.4179 0.1665 0.051 Uiso 1 1 calc R U
H6 H -0.3576 0.3885 0.0951 0.051 Uiso 1 1 calc R U
H7 H -0.3079 0.4831 0.1123 0.051 Uiso 1 1 calc R U
C7 C -0.18924(12) 0.33474(12) 0.04795(7) 0.0264(4) Uani 1 1 d . .
H8 H -0.2031 0.3863 0.0201 0.040 Uiso 1 1 calc R U
H9 H -0.2377 0.2891 0.0329 0.040 Uiso 1 1 calc R U
H10 H -0.1271 0.3107 0.0486 0.040 Uiso 1 1 calc R U
C8 C -0.10536(12) 0.46507(11) 0.15181(8) 0.0277(4) Uani 1 1 d . .
H11 H -0.0401 0.4431 0.1627 0.042 Uiso 1 1 calc R U
H12 H -0.1170 0.4954 0.1879 0.042 Uiso 1 1 calc R U
H13 H -0.1151 0.5068 0.1169 0.042 Uiso 1 1 calc R U
Si4 Si -0.23940(3) 0.17424(3) 0.15419(2) 0.02068(10) Uani 1 1 d . .
C9 C -0.36453(11) 0.20533(14) 0.11127(8) 0.0321(4) Uani 1 1 d . .
H14 H -0.3642 0.2407 0.0745 0.048 Uiso 1 1 calc R U
H15 H -0.3925 0.2402 0.1388 0.048 Uiso 1 1 calc R U
H16 H -0.4018 0.1513 0.0983 0.048 Uiso 1 1 calc R U
C10 C -0.19295(12) 0.10594(12) 0.09898(9) 0.0338(4) Uani 1 1 d . .
H17 H -0.1291 0.0851 0.1201 0.051 Uiso 1 1 calc R U
H18 H -0.1910 0.1421 0.0629 0.051 Uiso 1 1 calc R U
H19 H -0.2345 0.0548 0.0851 0.051 Uiso 1 1 calc R U
C11 C -0.25846(13) 0.09762(13) 0.21604(9) 0.0358(4) Uani 1 1 d . .
H20 H -0.2985 0.0479 0.1964 0.054 Uiso 1 1 calc R U
H21 H -0.2895 0.1301 0.2431 0.054 Uiso 1 1 calc R U
H22 H -0.1973 0.0749 0.2410 0.054 Uiso 1 1 calc R U
Si5 Si 0.03521(3) 0.13587(3) 0.33833(2) 0.01693(9) Uani 1 1 d . .
C12 C -0.01098(11) 0.03587(10) 0.28848(8) 0.0245(3) Uani 1 1 d . .
H23 H -0.0212 0.0513 0.2445 0.037 Uiso 1 1 calc R U
H24 H -0.0709 0.0168 0.2956 0.037 Uiso 1 1 calc R U
H25 H 0.0352 -0.0125 0.2995 0.037 Uiso 1 1 calc R U
C13 C 0.16733(11) 0.13161(11) 0.35754(8) 0.0241(3) Uani 1 1 d . .
H26 H 0.1890 0.0711 0.3700 0.036 Uiso 1 1 calc R U
H27 H 0.1945 0.1726 0.3919 0.036 Uiso 1 1 calc R U
H28 H 0.1876 0.1489 0.3209 0.036 Uiso 1 1 calc R U
C14 C 0.00019(12) 0.11563(11) 0.41267(8) 0.0276(4) Uani 1 1 d . .
H29 H 0.0064 0.0523 0.4230 0.041 Uiso 1 1 calc R U
H30 H -0.0656 0.1342 0.4069 0.041 Uiso 1 1 calc R U
H31 H 0.0416 0.1499 0.4467 0.041 Uiso 1 1 calc R U
Si6 Si 0.05836(3) 0.34158(3) 0.34555(2) 0.01791(10) Uani 1 1 d . .
C15 C 0.17648(12) 0.35430(12) 0.33050(9) 0.0326(4) Uani 1 1 d . .
H32 H 0.1692 0.3521 0.2855 0.049 Uiso 1 1 calc R U
H33 H 0.2182 0.3061 0.3511 0.049 Uiso 1 1 calc R U
H34 H 0.2041 0.4114 0.3470 0.049 Uiso 1 1 calc R U
C16 C 0.07896(13) 0.33038(12) 0.43237(7) 0.0291(4) Uani 1 1 d . .
H35 H 0.1206 0.2796 0.4475 0.044 Uiso 1 1 calc R U
H36 H 0.0183 0.3211 0.4418 0.044 Uiso 1 1 calc R U
H37 H 0.1087 0.3846 0.4530 0.044 Uiso 1 1 calc R U
C17 C -0.00334(14) 0.45082(11) 0.32686(9) 0.0358(4) Uani 1 1 d . .
H38 H 0.0373 0.4981 0.3499 0.054 Uiso 1 1 calc R U
H39 H -0.0627 0.4494 0.3388 0.054 Uiso 1 1 calc R U
H40 H -0.0169 0.4623 0.2820 0.054 Uiso 1 1 calc R U
C18 C 0.22913(10) 0.14232(10) 0.20318(7) 0.0172(3) Uani 1 1 d . .
C19 C 0.32699(10) 0.13228(10) 0.22396(7) 0.0188(3) Uani 1 1 d . .
H41 H 0.3527 0.0747 0.2346 0.023 Uiso 1 1 calc R U
C20 C 0.38790(10) 0.20424(11) 0.22954(7) 0.0200(3) Uani 1 1 d . .
C21 C 0.34805(11) 0.28763(11) 0.21453(7) 0.0207(3) Uani 1 1 d . .
H42 H 0.3884 0.3378 0.2189 0.025 Uiso 1 1 calc R U
C22 C 0.25020(10) 0.29998(10) 0.19317(7) 0.0184(3) Uani 1 1 d . .
C23 C 0.16778(11) 0.06049(10) 0.19560(8) 0.0229(3) Uani 1 1 d . .
H43 H 0.2079 0.0074 0.2029 0.034 Uiso 1 1 calc R U
H44 H 0.1254 0.0587 0.1532 0.034 Uiso 1 1 calc R U
H45 H 0.1302 0.0622 0.2257 0.034 Uiso 1 1 calc R U
C24 C 0.49387(11) 0.19114(12) 0.24716(8) 0.0272(4) Uani 1 1 d . .
H46 H 0.5252 0.2490 0.2498 0.041 Uiso 1 1 calc R U
H47 H 0.5109 0.1547 0.2155 0.041 Uiso 1 1 calc R U
H48 H 0.5143 0.1612 0.2876 0.041 Uiso 1 1 calc R U
C25 C 0.21363(12) 0.39244(10) 0.17366(8) 0.0251(4) Uani 1 1 d . .
H49 H 0.2647 0.4356 0.1886 0.038 Uiso 1 1 calc R U
H50 H 0.1614 0.4062 0.1916 0.038 Uiso 1 1 calc R U
H51 H 0.1911 0.3954 0.1281 0.038 Uiso 1 1 calc R U
C26 C 0.31600(16) 0.42463(13) 0.02396(11) 0.0491(6) Uani 1 1 d . .
H52 H 0.2596 0.4622 0.0171 0.074 Uiso 1 1 calc R U
H53 H 0.3649 0.4465 0.0602 0.074 Uiso 1 1 calc R U
H54 H 0.3399 0.4265 -0.0130 0.074 Uiso 1 1 calc R U
O1 O 0.29233(8) 0.33612(7) 0.03492(5) 0.0271(3) Uani 1 1 d . .
C27 C 0.37172(12) 0.27883(12) 0.04519(9) 0.0312(4) Uani 1 1 d . .
H55 H 0.4257 0.3047 0.0771 0.037 Uiso 1 1 calc R U
H56 H 0.3906 0.2717 0.0061 0.037 Uiso 1 1 calc R U
C28 C 0.34670(12) 0.19045(12) 0.06669(8) 0.0311(4) Uani 1 1 d . .
H57 H 0.4026 0.1509 0.0755 0.037 Uiso 1 1 calc R U
H58 H 0.3275 0.1977 0.1056 0.037 Uiso 1 1 calc R U
O2 O 0.27143(8) 0.15181(7) 0.01999(5) 0.0230(2) Uani 1 1 d . .
C29 C 0.24805(14) 0.06669(11) 0.03888(8) 0.0347(4) Uani 1 1 d . .
H59 H 0.1961 0.0413 0.0061 0.052 Uiso 1 1 calc R U
H60 H 0.3034 0.0277 0.0463 0.052 Uiso 1 1 calc R U
H61 H 0.2286 0.0724 0.0773 0.052 Uiso 1 1 calc R U
C30 C 0.20048(12) 0.27123(13) -0.12185(8) 0.0326(4) Uani 1 1 d . .
H62 H 0.2560 0.2402 -0.0959 0.049 Uiso 1 1 calc R U
H63 H 0.2051 0.3346 -0.1116 0.049 Uiso 1 1 calc R U
H64 H 0.1978 0.2633 -0.1659 0.049 Uiso 1 1 calc R U
O3 O 0.11738(8) 0.23585(7) -0.11044(5) 0.0230(2) Uani 1 1 d . .
C31 C 0.10637(13) 0.14401(12) -0.12512(8) 0.0312(4) Uani 1 1 d . .
H65 H 0.1596 0.1100 -0.0981 0.037 Uiso 1 1 calc R U
H66 H 0.1061 0.1343 -0.1691 0.037 Uiso 1 1 calc R U
C32 C 0.01521(14) 0.11344(13) -0.11508(8) 0.0380(5) Uani 1 1 d . .
H67 H -0.0380 0.1472 -0.1423 0.046 Uiso 1 1 calc R U
H68 H 0.0055 0.0497 -0.1255 0.046 Uiso 1 1 calc R U
O4 O 0.01857(9) 0.12740(9) -0.05134(6) 0.0351(3) Uani 1 1 d . .
C33 C -0.06563(17) 0.1005(2) -0.03708(12) 0.0729(9) Uani 1 1 d . .
H69 H -0.0596 0.1114 0.0071 0.109 Uiso 1 1 calc R U
H70 H -0.1192 0.1343 -0.0626 0.109 Uiso 1 1 calc R U
H71 H -0.0762 0.0370 -0.0459 0.109 Uiso 1 1 calc R U
C34 C -0.06603(12) 0.37319(13) -0.10529(8) 0.0341(4) Uani 1 1 d . .
H72 H -0.0445 0.3153 -0.1161 0.051 Uiso 1 1 calc R U
H73 H -0.1298 0.3673 -0.1001 0.051 Uiso 1 1 calc R U
H74 H -0.0670 0.4158 -0.1387 0.051 Uiso 1 1 calc R U
O5 O -0.00311(8) 0.40394(7) -0.04846(5) 0.0252(3) Uani 1 1 d . .
C35 C -0.03235(11) 0.48782(11) -0.03134(7) 0.0245(4) Uani 1 1 d . .
H75 H -0.0986 0.4846 -0.0291 0.029 Uiso 1 1 calc R U
H76 H -0.0285 0.5332 -0.0627 0.029 Uiso 1 1 calc R U

loop_
_atom_site_aniso_label
_atom_site_aniso_U_11
_atom_site_aniso_U_22
_atom_site_aniso_U_33
_atom_site_aniso_U_23
_atom_site_aniso_U_13
_atom_site_aniso_U_12
Si1 0.01013(19) 0.0175(2) 0.01360(19) 0.00041(15) 0.00349(15) 0.00077(15)
C1 0.0113(7) 0.0207(7) 0.0153(7) 0.0007(6) 0.0037(6) 0.0019(6)
C2 0.0135(7) 0.0269(8) 0.0159(7) -0.0001(6) 0.0043(6) 0.0037(6)
C3 0.0128(7) 0.0258(8) 0.0157(7) 0.0007(6) 0.0048(6) 0.0015(6)
C4 0.0112(7) 0.0173(7) 0.0155(7) 0.0006(6) 0.0041(6) 0.0013(5)
Si2 0.0125(2) 0.0303(2) 0.0152(2) 0.00156(17) 0.00504(16) 0.00304(17)
K1 0.01930(17) 0.02260(17) 0.01925(17) -0.00029(13) 0.00757(13) 0.00123(13)
C5 0.0140(7) 0.0217(8) 0.0132(7) -0.0012(6) 0.0061(6) 0.0012(6)
Si3 0.0177(2) 0.0231(2) 0.0170(2) 0.00323(17) 0.00400(17) 0.00669(17)
C6 0.0287(9) 0.0423(11) 0.0324(10) 0.0076(8) 0.0093(8) 0.0179(8)
C7 0.0249(8) 0.0330(9) 0.0203(8) 0.0038(7) 0.0048(7) 0.0045(7)
C8 0.0344(9) 0.0202(8) 0.0282(9) 0.0056(7) 0.0078(7) 0.0040(7)
Si4 0.0128(2) 0.0266(2) 0.0217(2) -0.00271(18) 0.00330(17) -0.00388(17)
C9 0.0159(8) 0.0514(11) 0.0268(9) -0.0024(8) 0.0022(7) -0.0033(8)
C10 0.0270(9) 0.0328(10) 0.0425(11) -0.0153(8) 0.0108(8) -0.0076(8)
C11 0.0265(9) 0.0388(10) 0.0382(10) 0.0049(9) 0.0022(8) -0.0160(8)
Si5 0.0156(2) 0.0178(2) 0.0183(2) 0.00343(16) 0.00614(16) 0.00184(16)
C12 0.0229(8) 0.0201(8) 0.0330(9) 0.0016(7) 0.0118(7) -0.0014(6)
C13 0.0186(8) 0.0263(8) 0.0258(8) 0.0027(7) 0.0034(7) 0.0051(7)
C14 0.0316(9) 0.0270(9) 0.0276(9) 0.0089(7) 0.0137(7) 0.0035(7)
Si6 0.0184(2) 0.0188(2) 0.0150(2) -0.00078(16) 0.00200(16) -0.00157(16)
C15 0.0275(9) 0.0374(10) 0.0338(10) -0.0094(8) 0.0099(8) -0.0148(8)
C16 0.0343(10) 0.0324(9) 0.0181(8) -0.0036(7) 0.0030(7) -0.0059(8)
C17 0.0419(11) 0.0210(8) 0.0349(10) -0.0045(8) -0.0055(8) 0.0021(8)
C18 0.0162(7) 0.0215(8) 0.0155(7) -0.0010(6) 0.0067(6) -0.0001(6)
C19 0.0186(7) 0.0215(8) 0.0166(7) 0.0017(6) 0.0052(6) 0.0047(6)
C20 0.0140(7) 0.0310(8) 0.0143(7) -0.0028(6) 0.0028(6) 0.0003(6)
C21 0.0188(8) 0.0240(8) 0.0194(8) -0.0032(6) 0.0057(6) -0.0065(6)
C22 0.0187(7) 0.0207(8) 0.0167(7) -0.0020(6) 0.0063(6) -0.0002(6)
C23 0.0208(8) 0.0205(8) 0.0294(9) 0.0001(7) 0.0101(7) 0.0001(6)
C24 0.0150(8) 0.0393(10) 0.0258(9) -0.0024(7) 0.0029(7) -0.0004(7)
C25 0.0263(9) 0.0202(8) 0.0294(9) 0.0011(7) 0.0085(7) -0.0001(7)
C26 0.0548(13) 0.0245(10) 0.0787(16) -0.0032(10) 0.0365(12) -0.0084(9)
O1 0.0256(6) 0.0223(6) 0.0350(7) 0.0001(5) 0.0107(5) -0.0036(5)
C27 0.0192(8) 0.0367(10) 0.0348(10) 0.0001(8) 0.0022(7) -0.0033(7)
C28 0.0261(9) 0.0320(9) 0.0283(9) 0.0032(8) -0.0040(7) 0.0016(7)
O2 0.0247(6) 0.0210(6) 0.0215(6) 0.0026(5) 0.0035(5) 0.0011(5)
C29 0.0490(11) 0.0230(9) 0.0302(10) 0.0036(7) 0.0076(8) -0.0013(8)
C30 0.0224(9) 0.0521(12) 0.0263(9) 0.0046(8) 0.0117(7) -0.0004(8)
O3 0.0206(6) 0.0284(6) 0.0227(6) 0.0005(5) 0.0106(5) 0.0021(5)
C31 0.0397(10) 0.0297(9) 0.0243(9) -0.0041(7) 0.0089(8) 0.0051(8)
C32 0.0433(11) 0.0374(10) 0.0293(10) -0.0085(8) 0.0034(8) -0.0128(9)
O4 0.0340(7) 0.0428(7) 0.0295(7) -0.0044(6) 0.0102(5) -0.0185(6)
C33 0.0531(15) 0.112(2) 0.0591(15) -0.0115(15) 0.0245(12) -0.0515(16)
C34 0.0242(9) 0.0415(11) 0.0331(10) -0.0108(8) 0.0016(7) 0.0049(8)
O5 0.0223(6) 0.0273(6) 0.0240(6) -0.0016(5) 0.0032(5) 0.0084(5)
C35 0.0217(8) 0.0275(8) 0.0248(8) 0.0027(7) 0.0070(7) 0.0099(7)

loop_
_atom_type_symbol
_atom_type_description
_atom_type_scat_dispersion_real
_atom_type_scat_dispersion_imag
_atom_type_scat_source
C C 0.0033 0.0016 'International Tables Vol C Tables 4.2.6.8 and 6.1.1.4'
H H 0.0000 0.0000 'International Tables Vol C Tables 4.2.6.8 and 6.1.1.4'
O O 0.0106 0.0060 'International Tables Vol C Tables 4.2.6.8 and 6.1.1.4'
Si Si 0.0817 0.0704 'International Tables Vol C Tables 4.2.6.8 and 6.1.1.4'
K K 0.2009 0.2494 'International Tables Vol C Tables 4.2.6.8 and 6.1.1.4'

loop_
_geom_angle_atom_site_label_1
_geom_angle_atom_site_label_2
_geom_angle_atom_site_label_3
_geom_angle
_geom_angle_site_symmetry_3
C1 Si1 C4 97.66(6) .
C1 Si1 Si2 120.52(5) .
C4 Si1 Si2 141.60(5) .
C2 C1 Si3 107.93(10) .
C2 C1 Si4 110.83(10) .
Si3 C1 Si4 110.69(7) .
C2 C1 Si1 101.32(9) .
Si3 C1 Si1 111.37(7) .
Si4 C1 Si1 114.18(8) .
C3 C2 C1 111.31(12) .
C2 C3 C4 112.06(12) .
C3 C4 Si6 109.25(10) .
C3 C4 Si5 109.14(10) .
Si6 C4 Si5 110.65(7) .
C3 C4 Si1 102.19(9) .
Si6 C4 Si1 113.38(7) .
Si5 C4 Si1 111.83(7) .
C5 Si2 Si1 110.24(5) .
C5 Si2 K1 88.42(4) .
Si1 Si2 K1 159.98(2) .
O4 K1 O1 137.08(4) .
O4 K1 O3 60.38(3) .
O1 K1 O3 89.27(3) .
O4 K1 O5 99.50(4) .
O1 K1 O5 104.85(4) .
O3 K1 O5 80.63(3) .
O4 K1 O2 81.57(4) .
O1 K1 O2 60.19(3) .
O3 K1 O2 74.52(3) .
O5 K1 O2 150.72(3) .
O4 K1 Si2 97.87(3) .
O1 K1 Si2 109.85(3) .
O3 K1 Si2 158.20(3) .
O5 K1 Si2 103.45(3) .
O2 K1 Si2 105.38(3) .
O4 K1 C28 103.91(4) .
O1 K1 C28 42.63(4) .
O3 K1 C28 90.81(4) .
O5 K1 C28 146.82(4) .
O2 K1 C28 23.11(4) .
Si2 K1 C28 96.32(3) .
O4 K1 C34 78.14(4) .
O1 K1 C34 117.65(4) .
O3 K1 C34 64.57(4) .
O5 K1 C34 22.20(4) .
O2 K1 C34 139.08(4) .
Si2 K1 C34 112.30(3) .
C28 K1 C34 150.90(5) .
O4 K1 C31 41.96(4) .
O1 K1 C31 99.94(4) .
O3 K1 C31 21.95(4) .
O5 K1 C31 96.37(4) .
O2 K1 C31 64.81(4) .
Si2 K1 C31 138.08(3) .
C28 K1 C31 85.91(4) .
C34 K1 C31 76.47(4) .
C22 C5 C18 116.83(13) .
C22 C5 Si2 120.07(11) .
C18 C5 Si2 122.06(11) .
C8 Si3 C7 107.76(8) .
C8 Si3 C6 102.99(8) .
C7 Si3 C6 108.36(8) .
C8 Si3 C1 113.61(7) .
C7 Si3 C1 112.62(7) .
C6 Si3 C1 110.95(7) .
C10 Si4 C11 107.47(9) .
C10 Si4 C9 106.45(8) .
C11 Si4 C9 101.83(8) .
C10 Si4 C1 113.34(7) .
C11 Si4 C1 113.68(7) .
C9 Si4 C1 113.17(8) .
C13 Si5 C12 106.94(7) .
C13 Si5 C14 107.93(8) .
C12 Si5 C14 104.37(8) .
C13 Si5 C4 112.27(7) .
C12 Si5 C4 114.39(7) .
C14 Si5 C4 110.46(7) .
C15 Si6 C17 106.73(9) .
C15 Si6 C16 107.34(8) .
C17 Si6 C16 103.87(8) .
C15 Si6 C4 114.02(7) .
C17 Si6 C4 112.72(7) .
C16 Si6 C4 111.48(7) .
C19 C18 C5 121.05(14) .
C19 C18 C23 118.64(14) .
C5 C18 C23 120.28(13) .
C20 C19 C18 121.75(14) .
C21 C20 C19 117.73(14) .
C21 C20 C24 121.19(14) .
C19 C20 C24 120.96(15) .
C20 C21 C22 121.98(14) .
C21 C22 C5 120.65(14) .
C21 C22 C25 118.15(14) .
C5 C22 C25 121.14(13) .
C26 O1 C27 111.75(14) .
C26 O1 K1 126.03(11) .
C27 O1 K1 120.44(9) .
O1 C27 C28 109.27(14) .
O2 C28 C27 109.90(13) .
O2 C28 K1 52.23(7) .
C27 C28 K1 83.68(9) .
C28 O2 C29 110.82(12) .
C28 O2 K1 104.66(9) .
C29 O2 K1 108.53(10) .
C30 O3 C31 111.96(13) .
C30 O3 K1 110.82(9) .
C31 O3 K1 111.47(9) .
O3 C31 C32 108.45(14) .
O3 C31 K1 46.58(7) .
C32 C31 K1 81.65(10) .
O4 C32 C31 108.49(14) .
C33 O4 C32 112.79(15) .
C33 O4 K1 118.18(13) .
C32 O4 K1 119.87(10) .
O5 C34 K1 47.15(7) .
C35 O5 C34 110.94(12) .
C35 O5 K1 136.39(9) .
C34 O5 K1 110.64(10) .
O5 C35 C35 107.80(15) 3_565

loop_
_geom_bond_atom_site_label_1
_geom_bond_atom_site_label_2
_geom_bond_distance
_geom_bond_site_symmetry_2
Si1 C1 1.9388(15) .
Si1 C4 1.9433(15) .
Si1 Si2 2.1878(6) .
C1 C2 1.569(2) .
C1 Si3 1.8966(15) .
C1 Si4 1.8975(15) .
C2 C3 1.542(2) .
C3 C4 1.5701(19) .
C4 Si6 1.8943(15) .
C4 Si5 1.8960(15) .
Si2 C5 1.9382(15) .
Si2 K1 3.3705(7) .
K1 O4 2.7079(13) .
K1 O1 2.7235(12) .
K1 O3 2.7613(12) .
K1 O5 2.7687(11) .
K1 O2 2.8618(12) .
K1 C28 3.5023(18) .
K1 C34 3.5339(18) .
K1 C31 3.5378(18) .
C5 C22 1.416(2) .
C5 C18 1.417(2) .
Si3 C8 1.8734(17) .
Si3 C7 1.8778(17) .
Si3 C6 1.8902(17) .
Si4 C10 1.8716(18) .
Si4 C11 1.8777(18) .
Si4 C9 1.8859(17) .
Si5 C13 1.8722(16) .
Si5 C12 1.8854(16) .
Si5 C14 1.8909(16) .
Si6 C15 1.8665(18) .
Si6 C17 1.8702(18) .
Si6 C16 1.8846(17) .
C18 C19 1.394(2) .
C18 C23 1.509(2) .
C19 C20 1.390(2) .
C20 C21 1.388(2) .
C20 C24 1.512(2) .
C21 C22 1.399(2) .
C22 C25 1.513(2) .
C26 O1 1.416(2) .
O1 C27 1.419(2) .
C27 C28 1.495(2) .
C28 O2 1.4206(19) .
O2 C29 1.421(2) .
C30 O3 1.418(2) .
O3 C31 1.421(2) .
C31 C32 1.491(3) .
C32 O4 1.425(2) .
O4 C33 1.419(2) .
C34 O5 1.427(2) .
O5 C35 1.4203(19) .
C35 C35 1.506(3) 3_565

loop_
_geom_torsion_atom_site_label_1
_geom_torsion_atom_site_label_2
_geom_torsion_atom_site_label_3
_geom_torsion_atom_site_label_4
_geom_torsion
_geom_torsion_site_symmetry_4
Si3 C1 C2 C3 -152.59(10) .
Si4 C1 C2 C3 86.05(13) .
Si1 C1 C2 C3 -35.50(13) .
C1 C2 C3 C4 44.86(16) .
C2 C3 C4 Si6 92.23(13) .
C2 C3 C4 Si5 -146.66(11) .
C2 C3 C4 Si1 -28.13(14) .
C2 C1 Si3 C8 66.34(11) .
Si4 C1 Si3 C8 -172.21(8) .
Si1 C1 Si3 C8 -44.04(10) .
C2 C1 Si3 C7 -170.79(10) .
Si4 C1 Si3 C7 -49.33(10) .
Si1 C1 Si3 C7 78.83(9) .
C2 C1 Si3 C6 -49.13(12) .
Si4 C1 Si3 C6 72.32(10) .
Si1 C1 Si3 C6 -159.51(8) .
C2 C1 Si4 C10 -158.49(11) .
Si3 C1 Si4 C10 81.79(10) .
Si1 C1 Si4 C10 -44.84(11) .
C2 C1 Si4 C11 -35.37(13) .
Si3 C1 Si4 C11 -155.10(8) .
Si1 C1 Si4 C11 78.28(10) .
C2 C1 Si4 C9 80.17(12) .
Si3 C1 Si4 C9 -39.55(10) .
Si1 C1 Si4 C9 -166.18(8) .
C3 C4 Si5 C13 -163.83(10) .
Si6 C4 Si5 C13 -43.59(10) .
Si1 C4 Si5 C13 83.84(9) .
C3 C4 Si5 C12 74.08(11) .
Si6 C4 Si5 C12 -165.68(7) .
Si1 C4 Si5 C12 -38.25(10) .
C3 C4 Si5 C14 -43.31(12) .
Si6 C4 Si5 C14 76.94(9) .
Si1 C4 Si5 C14 -155.64(8) .
C3 C4 Si6 C15 -166.37(10) .
Si5 C4 Si6 C15 73.45(10) .
Si1 C4 Si6 C15 -53.12(10) .
C3 C4 Si6 C17 -44.47(13) .
Si5 C4 Si6 C17 -164.66(9) .
Si1 C4 Si6 C17 68.77(10) .
C3 C4 Si6 C16 71.89(11) .
Si5 C4 Si6 C16 -48.29(10) .
Si1 C4 Si6 C16 -174.86(8) .
C22 C5 C18 C19 0.8(2) .
Si2 C5 C18 C19 169.15(11) .
C22 C5 C18 C23 -177.14(13) .
Si2 C5 C18 C23 -8.82(19) .
C5 C18 C19 C20 -0.7(2) .
C23 C18 C19 C20 177.29(14) .
C18 C19 C20 C21 0.9(2) .
C18 C19 C20 C24 -175.03(14) .
C19 C20 C21 C22 -1.3(2) .
C24 C20 C21 C22 174.61(14) .
C20 C21 C22 C5 1.5(2) .
C20 C21 C22 C25 -175.76(14) .
C18 C5 C22 C21 -1.2(2) .
Si2 C5 C22 C21 -169.79(11) .
C18 C5 C22 C25 176.00(14) .
Si2 C5 C22 C25 7.43(19) .
C26 O1 C27 C28 170.77(16) .
K1 O1 C27 C28 -23.51(18) .
O1 C27 C28 O2 61.55(19) .
O1 C27 C28 K1 15.61(12) .
C27 C28 O2 C29 178.58(15) .
K1 C28 O2 C29 -116.81(13) .
C27 C28 O2 K1 -64.62(15) .
C30 O3 C31 C32 -177.00(14) .
K1 O3 C31 C32 58.23(15) .
C30 O3 C31 K1 124.77(14) .
O3 C31 C32 O4 -60.37(19) .
K1 C31 C32 O4 -21.75(13) .
C31 C32 O4 C33 179.82(19) .
C31 C32 O4 K1 33.53(19) .
K1 C34 O5 C35 -166.54(14) .
C34 O5 C35 C35 175.37(17) 3_565
K1 O5 C35 C35 13.8(3) 3_565
